data_1561618
loop_
_publ_author_name
'Ren, Yixia'
'Chai, Hongmei'
'Tang, Long'
'Hou, Xiangyang'
'Wang, Jijiang'

_publ_section_title
;
 Structural diversity and fluorescence properties of three
 2-sulfoterephthalate CdII/ZnII coordination polymers employing
 1,4-bisbenzimidazole
;
_journal_name_full 'Journal of Solid State Chemistry'
_journal_page_first 103
_journal_page_last 109
_journal_paper_doi 10.1016/j.jssc.2015.12.001
_journal_volume 234
_journal_year 2016
_chemical_formula_sum 'C26 H21 N6 O15 S Zn2'
_chemical_formula_weight 820.29
_space_group_IT_number 14
_space_group_name_Hall '-P 2yn'
_space_group_name_H-M_alt 'P 1 21/n 1'
_symmetry_cell_setting monoclinic
_symmetry_space_group_name_H-M 'P 1 21/n 1'
_atom_sites_solution_hydrogens geom
_atom_sites_solution_primary direct
_atom_sites_solution_secondary difmap
_audit_creation_method SHELXL-97
_cell_angle_alpha 90.00
_cell_angle_beta 93.981(2)
_cell_angle_gamma 90.00
_cell_formula_units_Z 4
_cell_length_a 10.0991(6)
_cell_length_b 15.9353(9)
_cell_length_c 20.1512(11)
_cell_measurement_temperature 296(2)
_cell_volume 3235.2(3)
_computing_cell_refinement 'Bruker SMART'
_computing_data_collection 'Bruker SMART'
_computing_data_reduction 'Bruker SAINT'
_computing_molecular_graphics 'Bruker SHELXTL'
_computing_publication_material 'Bruker SHELXTL'
_computing_structure_refinement 'SHELXL-97 (Sheldrick, 1997)'
_computing_structure_solution 'SHELXS-97 (Sheldrick, 1990)'
_diffrn_ambient_temperature 296(2)
_diffrn_measured_fraction_theta_full 0.995
_diffrn_measured_fraction_theta_max 0.995
_diffrn_measurement_device_type 'CCD area detector'
_diffrn_measurement_method 'phi and omega scans'
_diffrn_radiation_monochromator graphite
_diffrn_radiation_source 'fine-focus sealed tube'
_diffrn_radiation_type MoK\a
_diffrn_radiation_wavelength 0.71073
_diffrn_reflns_av_R_equivalents 0.0542
_diffrn_reflns_av_sigmaI/netI 0.0249
_diffrn_reflns_limit_h_max 13
_diffrn_reflns_limit_h_min -13
_diffrn_reflns_limit_k_max 20
_diffrn_reflns_limit_k_min -20
_diffrn_reflns_limit_l_max 26
_diffrn_reflns_limit_l_min -26
_diffrn_reflns_number 66741
_diffrn_reflns_theta_full 27.59
_diffrn_reflns_theta_max 27.59
_diffrn_reflns_theta_min 3.04
_exptl_absorpt_coefficient_mu 1.628
_exptl_absorpt_correction_type none
_exptl_crystal_colour yellow
_exptl_crystal_density_diffrn 1.684
_exptl_crystal_density_method 'not measured'
_exptl_crystal_description block
_exptl_crystal_F_000 1660
_exptl_crystal_size_max 0.228
_exptl_crystal_size_mid 0.190
_exptl_crystal_size_min 0.186
_refine_diff_density_max 0.699
_refine_diff_density_min -0.559
_refine_diff_density_rms 0.082
_refine_ls_extinction_method none
_refine_ls_goodness_of_fit_ref 1.032
_refine_ls_hydrogen_treatment mixed
_refine_ls_matrix_type full
_refine_ls_number_parameters 459
_refine_ls_number_reflns 7470
_refine_ls_number_restraints 0
_refine_ls_restrained_S_all 1.032
_refine_ls_R_factor_all 0.0512
_refine_ls_R_factor_gt 0.0377
_refine_ls_shift/su_max 0.000
_refine_ls_shift/su_mean 0.000
_refine_ls_structure_factor_coef Fsqd
_refine_ls_weighting_details 'calc w=1/[\s^2^(Fo^2^)+(0.0564P)^2^+2.7589P] where P=(Fo^2^+2Fc^2^)/3'
_refine_ls_weighting_scheme calc
_refine_ls_wR_factor_gt 0.0973
_refine_ls_wR_factor_ref 0.1044
_reflns_number_gt 6066
_reflns_number_total 7470
_reflns_threshold_expression >2sigma(I)
_cod_data_source_file JSSC-2016-234-103.cif
_cod_data_source_block 3
_cod_original_sg_symbol_H-M P21/n
_cod_database_code 1561618

loop_
_symmetry_equiv_pos_as_xyz
'x, y, z'
'-x+1/2, y+1/2, -z+1/2'
'-x, -y, -z'
'x-1/2, -y-1/2, z-1/2'

loop_
_atom_site_label
_atom_site_type_symbol
_atom_site_fract_x
_atom_site_fract_y
_atom_site_fract_z
_atom_site_U_iso_or_equiv
_atom_site_adp_type
_atom_site_occupancy
_atom_site_symmetry_multiplicity
_atom_site_calc_flag
_atom_site_refinement_flags
_atom_site_disorder_assembly
_atom_site_disorder_group
Zn1 Zn 0.28272(3) 0.017068(18) 0.161553(14) 0.03066(9) Uani 1 1 d . . .
O1 O -0.72682(19) -0.25584(14) 0.17944(11) 0.0463(5) Uani 1 1 d . . .
O1W O -0.7603(3) -0.2441(2) -0.03791(15) 0.0901(10) Uani 1 1 d . A 1
O2 O -0.6540(2) -0.37785(13) 0.12292(12) 0.0523(6) Uani 1 1 d . B 1
O2W O 0.0070(13) -0.0334(6) 0.0486(6) 0.364(9) Uani 1 1 d . C 1
O3 O -0.5966(2) -0.23940(15) 0.08603(11) 0.0538(6) Uani 1 1 d . B 1
O3W O 0.7982(14) 0.0789(4) 0.0150(4) 0.294(6) Uani 1 1 d . D 1
O4 O -0.1706(2) -0.11783(13) 0.17580(12) 0.0515(6) Uani 1 1 d . B 1
O4W O 0.6750(4) -0.0184(3) 0.0928(3) 0.1460(19) Uani 1 1 d . E 1
O5 O -0.04361(18) -0.18856(12) 0.25104(10) 0.0408(5) Uani 1 1 d . B 1
O5W O -0.3532(4) -0.6390(3) 0.11955(17) 0.0998(11) Uani 1 1 d . F 1
O6 O -0.64495(19) -0.41111(12) 0.28964(11) 0.0425(5) Uani 1 1 d . . 1
O6W O -0.5045(4) -0.5126(2) 0.06433(19) 0.0937(10) Uani 1 1 d . G 1
O7 O -0.5272(2) -0.49823(11) 0.23063(10) 0.0387(4) Uani 1 1 d . . 1
O8 O 0.17327(19) -0.08337(11) 0.15670(9) 0.0344(4) Uani 1 1 d . H 1
H80A H 0.2267 -0.1302 0.1450 0.041 Uiso 1 1 d R H 1
O9 O 0.4193(2) -0.06308(15) 0.09573(13) 0.0592(6) Uani 1 1 d . H 1
H90A H 0.3703 -0.0781 0.0549 0.089 Uiso 1 1 d R H 1
H90C H 0.4957 -0.0306 0.0860 0.089 Uiso 1 1 d R H 1
N1 N 0.2387(2) -0.12934(13) 0.31200(10) 0.0305(5) Uani 1 1 d . I 1
N2 N 0.3767(2) -0.09557(12) 0.39671(10) 0.0281(4) Uani 1 1 d . I 1
N3 N 0.4295(2) 0.02855(13) 0.23475(11) 0.0307(5) Uani 1 1 d . . 1
N4 N 0.5515(2) 0.07484(13) 0.32162(10) 0.0287(4) Uani 1 1 d . . 1
N5 N 0.7743(2) 0.29325(15) 0.51853(11) 0.0345(5) Uani 1 1 d . . 1
N6 N 0.8023(2) 0.39314(14) 0.59312(11) 0.0337(5) Uani 1 1 d . . 1
C1 C -0.4764(2) -0.29589(14) 0.19431(12) 0.0249(5) Uani 1 1 d . B 1
C2 C -0.4560(2) -0.35906(15) 0.24140(12) 0.0284(5) Uani 1 1 d . B 1
C3 C -0.3365(3) -0.36174(19) 0.27984(15) 0.0410(7) Uani 1 1 d . B 1
H3A H -0.3212 -0.4047 0.3107 0.049 Uiso 1 1 calc R B 1
C4 C -0.2402(3) -0.30136(19) 0.27280(15) 0.0397(6) Uani 1 1 d . B 1
H4A H -0.1618 -0.3029 0.2999 0.048 Uiso 1 1 calc R B 1
C5 C -0.2599(2) -0.23870(16) 0.22575(13) 0.0302(5) Uani 1 1 d . B 1
C6 C -0.3784(2) -0.23602(15) 0.18648(12) 0.0270(5) Uani 1 1 d . B 1
H6A H -0.3924 -0.1940 0.1548 0.032 Uiso 1 1 calc R B 1
C7 C -0.5532(2) -0.42808(15) 0.25430(12) 0.0281(5) Uani 1 1 d . B 1
C8 C -0.1525(2) -0.17566(17) 0.21557(14) 0.0344(6) Uani 1 1 d . B 1
C9 C 0.5287(3) -0.02739(19) 0.25018(16) 0.0479(8) Uani 1 1 d . . 1
H9A H 0.5421 -0.0770 0.2272 0.057 Uiso 1 1 calc R . 1
C10 C 0.6044(3) -0.00057(19) 0.30326(16) 0.0485(8) Uani 1 1 d . . 1
H10A H 0.6780 -0.0276 0.3237 0.058 Uiso 1 1 calc R . 1
C11 C 0.4458(2) 0.08919(16) 0.27916(13) 0.0295(5) Uani 1 1 d . . 1
H11A H 0.3909 0.1359 0.2808 0.035 Uiso 1 1 calc R . 1
C12 C 0.6033(2) 0.12854(15) 0.37419(12) 0.0280(5) Uani 1 1 d . . 1
C13 C 0.5326(3) 0.19710(18) 0.39347(14) 0.0384(6) Uani 1 1 d . . 1
H13A H 0.4472 0.2065 0.3746 0.046 Uiso 1 1 calc R . 1
C14 C 0.5880(3) 0.25222(19) 0.44089(14) 0.0398(6) Uani 1 1 d . . 1
H14A H 0.5415 0.2997 0.4526 0.048 Uiso 1 1 calc R . 1
C15 C 0.7132(2) 0.23595(17) 0.47074(12) 0.0307(5) Uani 1 1 d . . 1
C16 C 0.7814(3) 0.16581(18) 0.45320(14) 0.0372(6) Uani 1 1 d . . 1
H16A H 0.8645 0.1543 0.4740 0.045 Uiso 1 1 calc R . 1
C17 C 0.7273(3) 0.11228(17) 0.40478(14) 0.0363(6) Uani 1 1 d . . 1
H17A H 0.7744 0.0652 0.3927 0.044 Uiso 1 1 calc R . 1
C18 C 0.9072(3) 0.2998(3) 0.5351(2) 0.0667(12) Uani 1 1 d . . 1
H18A H 0.9741 0.2678 0.5181 0.080 Uiso 1 1 calc R . 1
C19 C 0.9231(3) 0.3611(3) 0.5805(2) 0.0651(11) Uani 1 1 d . . 1
H19A H 1.0041 0.3791 0.6003 0.078 Uiso 1 1 calc R . 1
C20 C 0.7168(3) 0.35270(16) 0.55371(13) 0.0335(6) Uani 1 1 d . . 1
H20A H 0.6262 0.3638 0.5504 0.040 Uiso 1 1 calc R . 1
C21 C 0.2748(2) -0.07004(16) 0.35521(12) 0.0293(5) Uani 1 1 d . I 1
H21A H 0.2350 -0.0175 0.3567 0.035 Uiso 1 1 calc R I 1
C22 C 0.3216(3) -0.19627(16) 0.32659(13) 0.0363(6) Uani 1 1 d . I 1
H22A H 0.3186 -0.2474 0.3042 0.044 Uiso 1 1 calc R I 1
C23 C 0.4081(3) -0.17637(16) 0.37840(13) 0.0365(6) Uani 1 1 d . I 1
H23A H 0.4751 -0.2102 0.3978 0.044 Uiso 1 1 calc R I 1
C24 C 0.4393(2) -0.04692(15) 0.44953(12) 0.0273(5) Uani 1 1 d . I 1
C25 C 0.3726(3) 0.01859(18) 0.47596(15) 0.0378(6) Uani 1 1 d . . 1
H25A H 0.294(4) 0.031(2) 0.4602(19) 0.066(11) Uiso 1 1 d . J 1
C26 C 0.5671(3) -0.06638(18) 0.47332(14) 0.0365(6) Uani 1 1 d . . 1
H26A H 0.624(3) -0.106(2) 0.4508(17) 0.056(10) Uiso 1 1 d . K 1
Zn2 Zn 0.09540(3) -0.107495(18) 0.239570(15) 0.03002(9) Uani 1 1 d . . 1
S3 S -0.62538(6) -0.29244(4) 0.14154(3) 0.02743(14) Uani 1 1 d . B 1

loop_
_atom_site_aniso_label
_atom_site_aniso_U_11
_atom_site_aniso_U_22
_atom_site_aniso_U_33
_atom_site_aniso_U_23
_atom_site_aniso_U_13
_atom_site_aniso_U_12
Zn1 0.03378(17) 0.02774(16) 0.02953(16) 0.00166(11) -0.00440(12) -0.00167(12)
O1 0.0294(10) 0.0576(13) 0.0507(12) -0.0084(10) -0.0058(9) 0.0074(9)
O1W 0.096(2) 0.107(3) 0.0647(18) 0.0014(17) -0.0140(16) -0.0243(19)
O2 0.0556(13) 0.0328(11) 0.0644(14) -0.0100(10) -0.0264(11) -0.0050(9)
O2W 0.437(15) 0.265(11) 0.344(13) 0.120(10) -0.291(13) -0.134(11)
O3 0.0470(12) 0.0657(15) 0.0464(12) 0.0218(11) -0.0134(10) -0.0180(11)
O3W 0.532(16) 0.132(5) 0.190(7) -0.011(5) -0.171(9) 0.085(8)
O4 0.0411(11) 0.0411(12) 0.0706(15) 0.0136(11) -0.0079(10) -0.0138(9)
O4W 0.094(3) 0.131(4) 0.206(5) 0.023(3) -0.043(3) 0.010(3)
O5 0.0275(9) 0.0387(11) 0.0545(12) 0.0008(9) -0.0094(8) -0.0120(8)
O5W 0.108(3) 0.117(3) 0.075(2) 0.013(2) 0.0107(19) 0.000(2)
O6 0.0392(11) 0.0283(10) 0.0618(13) 0.0034(9) 0.0172(10) -0.0038(8)
O6W 0.095(2) 0.091(2) 0.097(2) -0.0091(19) 0.023(2) 0.0031(19)
O7 0.0428(11) 0.0248(9) 0.0487(12) 0.0000(8) 0.0052(9) -0.0013(8)
O8 0.0419(10) 0.0265(9) 0.0342(9) -0.0048(7) -0.0026(8) -0.0016(8)
O9 0.0598(14) 0.0545(15) 0.0637(15) -0.0059(12) 0.0069(12) 0.0096(12)
N1 0.0327(11) 0.0275(11) 0.0301(11) -0.0018(8) -0.0080(9) -0.0040(9)
N2 0.0314(11) 0.0244(10) 0.0272(10) -0.0015(8) -0.0083(8) -0.0003(8)
N3 0.0328(11) 0.0290(11) 0.0294(11) -0.0047(8) -0.0033(9) 0.0031(9)
N4 0.0295(10) 0.0263(10) 0.0295(10) -0.0026(8) -0.0041(8) 0.0012(8)
N5 0.0283(11) 0.0424(13) 0.0323(11) -0.0107(10) -0.0006(9) -0.0031(9)
N6 0.0311(11) 0.0365(12) 0.0332(11) -0.0067(9) 0.0002(9) -0.0018(9)
C1 0.0212(11) 0.0227(11) 0.0304(12) -0.0042(9) -0.0019(9) -0.0006(9)
C2 0.0245(11) 0.0249(12) 0.0353(13) -0.0004(10) -0.0007(10) -0.0027(9)
C3 0.0327(14) 0.0408(15) 0.0478(16) 0.0154(13) -0.0092(12) -0.0051(12)
C4 0.0243(12) 0.0436(16) 0.0493(16) 0.0048(13) -0.0104(11) -0.0060(11)
C5 0.0252(12) 0.0268(12) 0.0382(13) -0.0036(10) -0.0016(10) -0.0039(10)
C6 0.0261(11) 0.0228(11) 0.0316(12) -0.0023(9) -0.0004(9) -0.0014(9)
C7 0.0250(11) 0.0257(12) 0.0327(13) 0.0042(10) -0.0051(10) -0.0018(9)
C8 0.0263(12) 0.0319(13) 0.0447(15) -0.0068(11) 0.0003(11) -0.0059(10)
C9 0.0564(19) 0.0388(16) 0.0458(17) -0.0158(13) -0.0148(14) 0.0186(14)
C10 0.0517(18) 0.0425(17) 0.0483(18) -0.0129(13) -0.0176(14) 0.0217(14)
C11 0.0279(12) 0.0269(12) 0.0330(13) -0.0036(10) -0.0034(10) 0.0023(10)
C12 0.0291(12) 0.0289(12) 0.0256(12) -0.0005(9) -0.0012(9) -0.0019(10)
C13 0.0295(13) 0.0442(16) 0.0400(15) -0.0120(12) -0.0086(11) 0.0060(11)
C14 0.0340(14) 0.0423(16) 0.0424(15) -0.0159(12) -0.0027(12) 0.0076(12)
C15 0.0301(12) 0.0352(13) 0.0264(12) -0.0037(10) -0.0004(10) -0.0032(10)
C16 0.0312(13) 0.0370(14) 0.0418(15) -0.0036(12) -0.0098(11) 0.0014(11)
C17 0.0334(13) 0.0305(13) 0.0438(15) -0.0059(11) -0.0059(11) 0.0058(11)
C18 0.0332(16) 0.086(3) 0.080(3) -0.048(2) -0.0028(16) 0.0040(17)
C19 0.0344(16) 0.084(3) 0.075(2) -0.045(2) -0.0072(16) 0.0019(17)
C20 0.0316(13) 0.0290(13) 0.0389(14) -0.0028(11) -0.0047(11) -0.0013(10)
C21 0.0288(12) 0.0260(12) 0.0320(13) -0.0023(10) -0.0062(10) -0.0006(10)
C22 0.0485(16) 0.0225(12) 0.0362(14) -0.0042(10) -0.0093(12) 0.0011(11)
C23 0.0438(15) 0.0264(13) 0.0371(14) -0.0013(11) -0.0123(12) 0.0058(11)
C24 0.0309(12) 0.0247(11) 0.0250(11) 0.0007(9) -0.0066(9) -0.0022(10)
C25 0.0302(13) 0.0406(15) 0.0403(15) -0.0086(12) -0.0138(11) 0.0081(11)
C26 0.0353(14) 0.0345(14) 0.0378(14) -0.0095(11) -0.0111(11) 0.0089(11)
Zn2 0.03073(16) 0.02350(15) 0.03438(17) 0.00153(11) -0.00818(12) -0.00753(11)
S3 0.0253(3) 0.0242(3) 0.0317(3) 0.0004(2) -0.0062(2) -0.0042(2)

loop_
_atom_type_symbol
_atom_type_description
_atom_type_scat_dispersion_real
_atom_type_scat_dispersion_imag
_atom_type_scat_source
C C 0.0033 0.0016 'International Tables Vol C Tables 4.2.6.8 and 6.1.1.4'
H H 0.0000 0.0000 'International Tables Vol C Tables 4.2.6.8 and 6.1.1.4'
N N 0.0061 0.0033 'International Tables Vol C Tables 4.2.6.8 and 6.1.1.4'
O O 0.0106 0.0060 'International Tables Vol C Tables 4.2.6.8 and 6.1.1.4'
S S 0.1246 0.1234 'International Tables Vol C Tables 4.2.6.8 and 6.1.1.4'
Zn Zn 0.2839 1.4301 'International Tables Vol C Tables 4.2.6.8 and 6.1.1.4'

loop_
_geom_angle_atom_site_label_1
_geom_angle_atom_site_label_2
_geom_angle_atom_site_label_3
_geom_angle
_geom_angle_site_symmetry_1
_geom_angle_site_symmetry_3
O8 Zn1 N6 129.45(8) . 4_565
O8 Zn1 N3 119.73(8) . .
N6 Zn1 N3 109.52(9) 4_565 .
O8 Zn1 O6 94.56(8) . 2_455
N6 Zn1 O6 91.91(9) 4_565 2_455
N3 Zn1 O6 94.86(9) . 2_455
O8 Zn1 O9 83.02(9) . .
N6 Zn1 O9 84.85(9) 4_565 .
N3 Zn1 O9 91.81(9) . .
O6 Zn1 O9 173.24(9) 2_455 .
C8 O5 Zn2 115.27(17) . .
C7 O6 Zn1 134.27(17) . 2_445
C7 O7 Zn2 125.71(18) . 2_445
Zn2 O8 Zn1 112.60(9) . .
C21 N1 C22 106.1(2) . .
C21 N1 Zn2 120.45(17) . .
C22 N1 Zn2 133.28(17) . .
C21 N2 C23 107.2(2) . .
C21 N2 C24 125.4(2) . .
C23 N2 C24 127.4(2) . .
C11 N3 C9 105.6(2) . .
C11 N3 Zn1 127.63(17) . .
C9 N3 Zn1 126.66(18) . .
C11 N4 C10 106.5(2) . .
C11 N4 C12 127.2(2) . .
C10 N4 C12 126.3(2) . .
C20 N5 C18 105.8(2) . .
C20 N5 C15 128.6(2) . .
C18 N5 C15 125.6(2) . .
C20 N6 C19 105.4(2) . .
C20 N6 Zn1 132.77(19) . 4_666
C19 N6 Zn1 121.81(19) . 4_666
C2 C1 C6 120.1(2) . .
C2 C1 S3 120.63(18) . .
C6 C1 S3 119.27(18) . .
C3 C2 C1 119.1(2) . .
C3 C2 C7 115.6(2) . .
C1 C2 C7 125.3(2) . .
C4 C3 C2 120.8(3) . .
C5 C4 C3 120.3(2) . .
C4 C5 C6 119.4(2) . .
C4 C5 C8 120.4(2) . .
C6 C5 C8 120.2(2) . .
C5 C6 C1 120.4(2) . .
O6 C7 O7 126.9(2) . .
O6 C7 C2 117.5(2) . .
O7 C7 C2 115.5(2) . .
O4 C8 O5 124.5(2) . .
O4 C8 C5 121.0(2) . .
O5 C8 C5 114.5(2) . .
C10 C9 N3 110.1(2) . .
C9 C10 N4 106.4(2) . .
N3 C11 N4 111.4(2) . .
C13 C12 C17 119.7(2) . .
C13 C12 N4 120.9(2) . .
C17 C12 N4 119.4(2) . .
C12 C13 C14 120.3(2) . .
C15 C14 C13 119.5(2) . .
C16 C15 C14 120.0(2) . .
C16 C15 N5 119.4(2) . .
C14 C15 N5 120.6(2) . .
C15 C16 C17 120.3(2) . .
C16 C17 C12 120.1(2) . .
C19 C18 N5 106.9(3) . .
C18 C19 N6 109.5(3) . .
N6 C20 N5 112.3(2) . .
N1 C21 N2 111.0(2) . .
C23 C22 N1 109.5(2) . .
C22 C23 N2 106.1(2) . .
C25 C24 C26 120.6(2) . .
C25 C24 N2 120.0(2) . .
C26 C24 N2 119.4(2) . .
C24 C25 C26 120.3(2) . 3_656
C24 C26 C25 119.1(3) . 3_656
O8 Zn2 O5 125.34(8) . .
O8 Zn2 O7 104.95(8) . 2_455
O5 Zn2 O7 106.28(9) . 2_455
O8 Zn2 N1 110.22(8) . .
O5 Zn2 N1 106.81(8) . .
O7 Zn2 N1 100.36(9) 2_455 .
O2 S3 O1 112.59(14) . .
O2 S3 O3 113.52(15) . .
O1 S3 O3 111.16(15) . .
O2 S3 C1 105.83(12) . .
O1 S3 C1 107.32(11) . .
O3 S3 C1 105.84(12) . .

loop_
_geom_bond_atom_site_label_1
_geom_bond_atom_site_label_2
_geom_bond_distance
_geom_bond_site_symmetry_2
Zn1 O8 1.9437(18) .
Zn1 N6 2.006(2) 4_565
Zn1 N3 2.025(2) .
Zn1 O6 2.0984(19) 2_455
Zn1 O9 2.355(2) .
O1 S3 1.443(2) .
O2 S3 1.436(2) .
O3 S3 1.447(2) .
O4 C8 1.227(3) .
O5 C8 1.286(3) .
O5 Zn2 1.9334(18) .
O6 C7 1.237(3) .
O6 Zn1 2.0984(19) 2_445
O7 C7 1.250(3) .
O7 Zn2 1.9809(19) 2_445
O8 Zn2 1.9332(19) .
N1 C21 1.319(3) .
N1 C22 1.375(3) .
N1 Zn2 2.013(2) .
N2 C21 1.343(3) .
N2 C23 1.382(3) .
N2 C24 1.428(3) .
N3 C11 1.319(3) .
N3 C9 1.361(4) .
N4 C11 1.341(3) .
N4 C10 1.376(3) .
N4 C12 1.432(3) .
N5 C20 1.340(3) .
N5 C18 1.365(4) .
N5 C15 1.435(3) .
N6 C20 1.302(3) .
N6 C19 1.363(4) .
N6 Zn1 2.006(2) 4_666
C1 C2 1.389(3) .
C1 C6 1.392(3) .
C1 S3 1.782(2) .
C2 C3 1.388(3) .
C2 C7 1.509(3) .
C3 C4 1.383(4) .
C4 C5 1.382(4) .
C5 C6 1.389(3) .
C5 C8 1.502(3) .
C9 C10 1.341(4) .
C12 C13 1.376(4) .
C12 C17 1.381(3) .
C13 C14 1.387(4) .
C14 C15 1.386(4) .
C15 C16 1.372(4) .
C16 C17 1.380(4) .
C18 C19 1.341(5) .
C22 C23 1.352(4) .
C24 C25 1.370(4) .
C24 C26 1.381(3) .
C25 C26 1.382(4) 3_656
C26 C25 1.382(4) 3_656
Zn2 O7 1.9809(19) 2_455
